data_7211109
loop_
_publ_author_name
'Ponomarova, Vira V.'
'Komarchuk, Vasiliy V.'
'Boldog, Ishtvan'
'Krautscheid, Harald'
'Domasevitch, Konstantin V.'

_publ_section_title
;
 Modular construction of 3D coordination frameworks incorporating
 SiF62&#x2212; links: Accessing the significance of [M(pyrazole)4{SiF6}]
 synthon
;
_journal_issue 41
_journal_name_full CrystEngComm
_journal_page_first 8280
_journal_paper_doi 10.1039/c3ce41238e
_journal_volume 15
_journal_year 2013
_chemical_formula_moiety '(C20 H28 Cd F6 N8 Si), 6(H2 O)'
_chemical_formula_sum 'C20 H40 Cd F6 N8 O6 Si'
_chemical_formula_weight 743.09
_chemical_name_systematic
;
mu-Hexafluorosilicato-bis(3,3',5,5'-Tetramethyl-4,4'-bipyrazole)
cadmium(II), Hexahydrate
;
_space_group_IT_number 15
_space_group_name_Hall '-C 2yc'
_symmetry_cell_setting monoclinic
_symmetry_Int_Tables_number 15
_symmetry_space_group_name_Hall '-C 2yc'
_symmetry_space_group_name_H-M 'C 1 2/c 1'
_atom_sites_solution_hydrogens geom
_atom_sites_solution_primary direct
_atom_sites_solution_secondary difmap
_audit_creation_method SHELXL-97
_cell_angle_alpha 90.00
_cell_angle_beta 90.047(8)
_cell_angle_gamma 90.00
_cell_formula_units_Z 4
_cell_length_a 13.6869(10)
_cell_length_b 15.5383(9)
_cell_length_c 15.8770(12)
_cell_measurement_reflns_used 8000
_cell_measurement_temperature 213(2)
_cell_measurement_theta_max 26.73
_cell_measurement_theta_min 4.17
_cell_volume 3376.6(4)
_computing_cell_refinement 'IPDS Software (Stoe & Cie, 2000)'
_computing_data_collection 'IPDS Software (Stoe & Cie, 2000)'
_computing_data_reduction 'IPDS Software (Stoe & Cie, 2000)'
_computing_molecular_graphics 'Diamond 2.1e (Brandenburg, 1999)'
_computing_publication_material 'WinGX 1.70.01 (Farrugia, 1999)'
_computing_structure_refinement 'SHELXL-97 (Sheldrick, 2008)'
_computing_structure_solution 'SHELXS-97 (Sheldrick, 2008)'
_diffrn_ambient_temperature 213(2)
_diffrn_measured_fraction_theta_full 0.976
_diffrn_measured_fraction_theta_max 0.976
_diffrn_measurement_device_type 'Stoe Imaging plate diffraction system'
_diffrn_measurement_method '\f oscillation scans'
_diffrn_radiation_monochromator graphite
_diffrn_radiation_source 'fine-focus sealed tube'
_diffrn_radiation_type MoK\a
_diffrn_radiation_wavelength 0.71073
_diffrn_reflns_av_R_equivalents 0.0468
_diffrn_reflns_av_sigmaI/netI 0.0376
_diffrn_reflns_limit_h_max 17
_diffrn_reflns_limit_h_min -17
_diffrn_reflns_limit_k_max 17
_diffrn_reflns_limit_k_min -19
_diffrn_reflns_limit_l_max 18
_diffrn_reflns_limit_l_min -17
_diffrn_reflns_number 12133
_diffrn_reflns_theta_full 26.73
_diffrn_reflns_theta_max 26.73
_diffrn_reflns_theta_min 4.17
_diffrn_standards_decay_% 0
_exptl_absorpt_coefficient_mu 0.759
_exptl_absorpt_correction_T_max 0.8882
_exptl_absorpt_correction_T_min 0.8448
_exptl_absorpt_correction_type numerical
_exptl_absorpt_process_details 'X-RED (Stoe & Cie, 2001) and X-SHAPE (Stoe & Cie, 1999)'
_exptl_crystal_colour colorless
_exptl_crystal_density_diffrn 1.462
_exptl_crystal_density_method 'not measured'
_exptl_crystal_description prism
_exptl_crystal_F_000 1520
_exptl_crystal_size_max 0.23
_exptl_crystal_size_mid 0.20
_exptl_crystal_size_min 0.16
_refine_diff_density_max 0.699
_refine_diff_density_min -0.593
_refine_diff_density_rms 0.092
_refine_ls_extinction_method none
_refine_ls_goodness_of_fit_ref 1.019
_refine_ls_hydrogen_treatment constr
_refine_ls_matrix_type full
_refine_ls_number_parameters 194
_refine_ls_number_reflns 3490
_refine_ls_number_restraints 0
_refine_ls_restrained_S_all 1.019
_refine_ls_R_factor_all 0.0339
_refine_ls_R_factor_gt 0.0312
_refine_ls_shift/su_max 0.002
_refine_ls_shift/su_mean 0.000
_refine_ls_structure_factor_coef Fsqd
_refine_ls_weighting_details 'calc w=1/[\s^2^(Fo^2^)+(0.0576P)^2^+0.0000P] where P=(Fo^2^+2Fc^2^)/3'
_refine_ls_weighting_scheme calc
_refine_ls_wR_factor_gt 0.0788
_refine_ls_wR_factor_ref 0.0795
_reflns_number_gt 3109
_reflns_number_total 3490
_reflns_threshold_expression >2sigma(I)
_cod_data_source_file c3ce41238e.txt
_cod_data_source_block (4)
_cod_depositor_comments
;
The following automatic conversions were performed:

data name '_iucr_refine_instruction_details' was replaced with
'_iucr_refine_instructions_details' as specified in the replacement
file 'data/replacement-values/replacement_tags.lst'.

Automatic conversion script
Id: cif_correct_tags 9268 2022-04-12 08:56:07Z antanas 
;
_cod_original_sg_symbol_H-M C2/c
_cod_database_code 7211109

loop_
_symmetry_equiv_pos_as_xyz
'x, y, z'
'-x, y, -z+1/2'
'x+1/2, y+1/2, z'
'-x+1/2, y+1/2, -z+1/2'
'-x, -y, -z'
'x, -y, z-1/2'
'-x+1/2, -y+1/2, -z'
'x+1/2, -y+1/2, z-1/2'

loop_
_atom_site_label
_atom_site_type_symbol
_atom_site_fract_x
_atom_site_fract_y
_atom_site_fract_z
_atom_site_U_iso_or_equiv
_atom_site_adp_type
_atom_site_occupancy
_atom_site_symmetry_multiplicity
_atom_site_calc_flag
_atom_site_refinement_flags
Cd1 Cd 0.0000 -0.016052(16) 0.7500 0.01762(10) Uani 1 2 d S
Si1 Si 0.0000 0.0000 1.0000 0.0218(2) Uani 1 2 d S
F1 F -0.02551(14) -0.01322(13) 0.89567(15) 0.0296(5) Uani 1 1 d .
F2 F -0.0113(2) 0.10664(12) 0.98842(13) 0.0328(5) Uani 1 1 d .
F3 F 0.11920(16) 0.00636(15) 0.97583(14) 0.0333(6) Uani 1 1 d .
N1 N 0.1087(2) 0.09683(19) 0.7760(2) 0.0303(8) Uani 1 1 d .
N2 N 0.0852(2) 0.15123(19) 0.8393(2) 0.0324(7) Uani 1 1 d .
H2 H 0.0437 0.1391 0.8790 0.049 Uiso 1 1 calc R
N3 N 0.3805(2) 0.3843(2) 0.72454(19) 0.0296(8) Uani 1 1 d .
N4 N 0.3265(2) 0.3875(2) 0.6532(2) 0.0358(8) Uani 1 1 d .
H4 H 0.3377 0.4226 0.6116 0.054 Uiso 1 1 calc R
C1 C 0.2167(3) 0.0987(3) 0.6517(3) 0.0540(13) Uani 1 1 d .
H1A H 0.2218 0.0370 0.6596 0.081 Uiso 1 1 calc R
H1B H 0.2813 0.1227 0.6425 0.081 Uiso 1 1 calc R
H1C H 0.1757 0.1107 0.6033 0.081 Uiso 1 1 calc R
C2 C 0.1726(2) 0.1385(2) 0.7286(2) 0.0318(11) Uani 1 1 d .
C3 C 0.1904(2) 0.2217(2) 0.7621(3) 0.0301(10) Uani 1 1 d .
C4 C 0.1336(3) 0.2265(2) 0.8335(3) 0.0339(9) Uani 1 1 d .
C5 C 0.1227(5) 0.2945(4) 0.8991(4) 0.0656(16) Uani 1 1 d .
H5A H 0.0540 0.3032 0.9111 0.098 Uiso 1 1 calc R
H5B H 0.1511 0.3478 0.8789 0.098 Uiso 1 1 calc R
H5C H 0.1561 0.2766 0.9501 0.098 Uiso 1 1 calc R
C6 C 0.3803(4) 0.3003(4) 0.8561(3) 0.0621(16) Uani 1 1 d .
H6A H 0.4511 0.3029 0.8539 0.093 Uiso 1 1 calc R
H6B H 0.3601 0.2424 0.8709 0.093 Uiso 1 1 calc R
H6C H 0.3566 0.3404 0.8982 0.093 Uiso 1 1 calc R
C7 C 0.3395(3) 0.3235(2) 0.7725(2) 0.0312(10) Uani 1 1 d .
C8 C 0.2575(3) 0.2888(2) 0.7302(2) 0.0315(10) Uani 1 1 d .
C9 C 0.2533(3) 0.3300(3) 0.6544(3) 0.0360(8) Uani 1 1 d .
C10 C 0.1808(4) 0.3245(4) 0.5839(3) 0.0598(15) Uani 1 1 d .
H10A H 0.2072 0.2890 0.5391 0.090 Uiso 1 1 calc R
H10B H 0.1676 0.3817 0.5624 0.090 Uiso 1 1 calc R
H10C H 0.1206 0.2991 0.6045 0.090 Uiso 1 1 calc R
O1A O -0.0301(10) 0.5253(8) 0.5974(10) 0.152(5) Uiso 0.65 1 d P
O1B O 0.0370(17) 0.5160(14) 0.528(2) 0.144(9) Uiso 0.35 1 d P
O2A O 0.1596(9) 0.5563(9) 0.6139(8) 0.146(4) Uiso 0.65 1 d P
O2B O 0.1694(18) 0.5324(14) 0.5176(17) 0.141(8) Uiso 0.35 1 d P
O3 O -0.0517(10) 0.4647(10) 0.7624(18) 0.165(6) Uiso 0.50 1 d P
O4 O 0.4835(15) 0.1418(10) 0.7207(10) 0.175(7) Uiso 0.50 1 d P

loop_
_atom_site_aniso_label
_atom_site_aniso_U_11
_atom_site_aniso_U_22
_atom_site_aniso_U_33
_atom_site_aniso_U_23
_atom_site_aniso_U_13
_atom_site_aniso_U_12
Cd1 0.01690(13) 0.01462(13) 0.02135(18) 0.000 0.0039(5) 0.000
Si1 0.0279(5) 0.0200(5) 0.0174(6) -0.0012(3) 0.0081(13) -0.0015(12)
F1 0.0382(15) 0.0319(10) 0.0187(12) -0.0026(7) 0.0031(9) -0.0009(7)
F2 0.0484(14) 0.0210(8) 0.0290(11) 0.0001(7) 0.0097(11) 0.0021(12)
F3 0.0298(10) 0.0384(13) 0.0318(18) -0.0060(13) 0.0096(9) -0.0027(9)
N1 0.0297(13) 0.0242(15) 0.037(2) -0.0018(11) 0.0022(12) -0.0094(11)
N2 0.0368(16) 0.0244(15) 0.036(2) 0.0017(13) 0.0131(13) -0.0111(13)
N3 0.0300(14) 0.0281(15) 0.031(2) 0.0048(11) -0.0015(12) -0.0119(12)
N4 0.0322(15) 0.0438(19) 0.0313(19) 0.0157(14) -0.0022(13) -0.0161(13)
C1 0.048(2) 0.061(3) 0.053(3) -0.023(2) 0.020(2) -0.028(2)
C2 0.0241(14) 0.0307(17) 0.041(3) 0.0003(14) 0.0003(14) -0.0108(13)
C3 0.0338(14) 0.0261(15) 0.030(3) 0.0031(16) -0.0020(17) -0.0115(12)
C4 0.0408(19) 0.0228(18) 0.038(2) 0.0010(15) 0.0060(17) -0.0141(15)
C5 0.087(4) 0.043(3) 0.067(4) -0.020(2) 0.036(3) -0.027(3)
C6 0.075(3) 0.061(3) 0.051(3) 0.027(2) -0.022(2) -0.044(3)
C7 0.0402(17) 0.0279(17) 0.025(3) 0.0022(12) -0.0032(13) -0.0141(14)
C8 0.0352(16) 0.0256(16) 0.034(3) 0.0013(13) 0.0009(14) -0.0118(13)
C9 0.0331(17) 0.040(2) 0.035(2) 0.0058(17) -0.0016(16) -0.0149(15)
C10 0.051(3) 0.076(4) 0.052(4) 0.021(3) -0.021(2) -0.030(3)

loop_
_atom_type_symbol
_atom_type_description
_atom_type_scat_dispersion_real
_atom_type_scat_dispersion_imag
_atom_type_scat_source
C C 0.0033 0.0016 'International Tables Vol C Tables 4.2.6.8 and 6.1.1.4'
H H 0.0000 0.0000 'International Tables Vol C Tables 4.2.6.8 and 6.1.1.4'
N N 0.0061 0.0033 'International Tables Vol C Tables 4.2.6.8 and 6.1.1.4'
O O 0.0106 0.0060 'International Tables Vol C Tables 4.2.6.8 and 6.1.1.4'
F F 0.0171 0.0103 'International Tables Vol C Tables 4.2.6.8 and 6.1.1.4'
Si Si 0.0817 0.0704 'International Tables Vol C Tables 4.2.6.8 and 6.1.1.4'
Cd Cd -0.8075 1.2024 'International Tables Vol C Tables 4.2.6.8 and 6.1.1.4'

loop_
_geom_angle_atom_site_label_1
_geom_angle_atom_site_label_2
_geom_angle_atom_site_label_3
_geom_angle
_geom_angle_site_symmetry_1
_geom_angle_site_symmetry_3
N3 Cd1 N3 94.82(16) 3_445 4_546
N3 Cd1 N1 173.83(10) 3_445 .
N3 Cd1 N1 91.26(12) 4_546 .
N3 Cd1 N1 91.26(12) 3_445 2_556
N3 Cd1 N1 173.83(11) 4_546 2_556
N1 Cd1 N1 82.69(15) . 2_556
N3 Cd1 F1 94.59(9) 3_445 .
N3 Cd1 F1 86.87(9) 4_546 .
N1 Cd1 F1 84.65(9) . .
N1 Cd1 F1 93.72(9) 2_556 .
N3 Cd1 F1 86.87(9) 3_445 2_556
N3 Cd1 F1 94.59(9) 4_546 2_556
N1 Cd1 F1 93.72(9) . 2_556
N1 Cd1 F1 84.65(9) 2_556 2_556
F1 Cd1 F1 177.84(10) . 2_556
F2 Si1 F2 180.0 . 5_557
F2 Si1 F3 89.62(12) . 5_557
F2 Si1 F3 90.38(12) 5_557 5_557
F2 Si1 F3 90.38(12) . .
F2 Si1 F3 89.62(12) 5_557 .
F3 Si1 F3 180.00(3) 5_557 .
F2 Si1 F1 89.63(10) . .
F2 Si1 F1 90.37(10) 5_557 .
F3 Si1 F1 90.96(10) 5_557 .
F3 Si1 F1 89.04(10) . .
F2 Si1 F1 90.37(10) . 5_557
F2 Si1 F1 89.63(10) 5_557 5_557
F3 Si1 F1 89.04(10) 5_557 5_557
F3 Si1 F1 90.96(10) . 5_557
F1 Si1 F1 180.000(1) . 5_557
Si1 F1 Cd1 158.75(11) . .
C2 N1 N2 105.9(3) . .
C2 N1 Cd1 133.5(3) . .
N2 N1 Cd1 116.7(2) . .
C4 N2 N1 112.1(3) . .
C7 N3 N4 105.9(3) . .
C7 N3 Cd1 132.7(2) . 3
N4 N3 Cd1 120.8(2) . 3
C9 N4 N3 111.7(3) . .
N1 C2 C3 110.2(3) . .
N1 C2 C1 121.9(3) . .
C3 C2 C1 127.8(4) . .
C4 C3 C2 105.2(3) . .
C4 C3 C8 126.5(4) . .
C2 C3 C8 128.3(4) . .
N2 C4 C3 106.6(3) . .
N2 C4 C5 121.3(4) . .
C3 C4 C5 132.1(3) . .
N3 C7 C8 109.4(3) . .
N3 C7 C6 121.5(3) . .
C8 C7 C6 129.1(3) . .
C9 C8 C7 105.9(3) . .
C9 C8 C3 127.4(3) . .
C7 C8 C3 126.8(4) . .
N4 C9 C8 107.1(3) . .
N4 C9 C10 121.4(4) . .
C8 C9 C10 131.3(3) . .

loop_
_geom_bond_atom_site_label_1
_geom_bond_atom_site_label_2
_geom_bond_distance
_geom_bond_site_symmetry_2
Cd1 N3 2.288(3) 3_445
Cd1 N3 2.288(3) 4_546
Cd1 N1 2.336(3) .
Cd1 N1 2.336(3) 2_556
Cd1 F1 2.340(2) .
Cd1 F1 2.340(2) 2_556
Si1 F2 1.6745(19) .
Si1 F2 1.6745(19) 5_557
Si1 F3 1.679(2) .
Si1 F1 1.705(2) .
N1 C2 1.323(4) .
N1 N2 1.352(4) .
N2 C4 1.347(4) .
N3 C7 1.338(5) .
N3 N4 1.353(4) .
N4 C9 1.343(5) .
C1 C2 1.496(6) .
C2 C3 1.418(5) .
C3 C4 1.378(6) .
C3 C8 1.480(5) .
C4 C5 1.490(6) .
C6 C7 1.484(6) .
C7 C8 1.414(5) .
C8 C9 1.364(6) .
C9 C10 1.498(6) .
O1A O1B 1.44(3) .
O1B O1B 1.44(5) 5_566
O2A O2B 1.58(3) .
O3 O3 1.47(3) 2_556
O4 O4 1.04(3) 2_656
